data_2006537
loop_
_publ_author_name
'Warda, Salam A.'

_publ_section_title
<i>catena</i>-Poly[[(5-ethyl-2-methylpyridine-<i>N</i>)copper(II)]-\m-(<i>N</i>-salicylideneglycinato-<i>O</i>,<i>N</i>,<i>O</i>':<i>O</i>'')]
_journal_issue 9
_journal_name_full 'Acta Crystallographica Section C'
_journal_page_first 1184
_journal_page_last 1186
_journal_paper_doi 10.1107/S0108270197005350
_journal_volume 53
_journal_year 1997
_chemical_formula_iupac 'Cu (C9 H7 N O3)(C8 H11 N)]n'
_chemical_formula_moiety 'Cu (C9 H7 N O3 )(C8 H11 N )]'
_chemical_formula_sum 'C17 H18 Cu N2 O3 n'
_chemical_formula_weight 361.87
_chemical_name_systematic
;
5-Ethyl-2-methylpyridine-(N-salicylideneglycinato)copper(II) Polymer
;
_space_group_IT_number 14
_symmetry_cell_setting monoclinic
_symmetry_space_group_name_Hall '-P 2yn'
_symmetry_space_group_name_H-M 'P 1 21/n 1'
_audit_creation_method SHELXL
_cell_angle_alpha 90.00
_cell_angle_beta 102.327(5)
_cell_angle_gamma 90.00
_cell_formula_units_Z 4
_cell_length_a 13.5225(8)
_cell_length_b 6.9078(3)
_cell_length_c 17.6194(10)
_cell_measurement_reflns_used 25
_cell_measurement_temperature 293(2)
_cell_measurement_theta_max 46.7
_cell_measurement_theta_min 40.3
_cell_volume 1607.90(15)
_computing_cell_refinement 'CAD4 EXPRESS'
_computing_data_collection 'CAD4 EXPRESS (Enraf Nonius, 1994)'
_computing_data_reduction 'XCAD4 (Harms, 1996)'
_computing_molecular_graphics 'XP in SHELXTL (Siemens, 1996b)'
_computing_publication_material SHELXL-96
_computing_structure_refinement 'SHELXL-96 Beta Test version 03 (Sheldrick, 1996)'
_computing_structure_solution 'SHELXS-86 (Sheldrick, 1990)'
_diffrn_ambient_temperature 293(2)
_diffrn_measurement_device 'Enraf Nonius CAD4'
_diffrn_measurement_method \w-2\q
_diffrn_radiation_monochromator graphite
_diffrn_radiation_source 'fine-focus sealed tube'
_diffrn_radiation_type CuK\a
_diffrn_radiation_wavelength 1.54178
_diffrn_reflns_av_R_equivalents 0.0892
_diffrn_reflns_av_sigmaI/netI 0.0197
_diffrn_reflns_limit_h_max 5
_diffrn_reflns_limit_h_min -15
_diffrn_reflns_limit_k_max 7
_diffrn_reflns_limit_k_min 0
_diffrn_reflns_limit_l_max 19
_diffrn_reflns_limit_l_min -19
_diffrn_reflns_number 2509
_diffrn_reflns_theta_max 59.98
_diffrn_reflns_theta_min 5.14
_diffrn_standards_decay_% 3
_diffrn_standards_interval_time 120
_diffrn_standards_number 3
_exptl_absorpt_coefficient_mu 2.057
_exptl_absorpt_correction_T_max 0.8301
_exptl_absorpt_correction_T_min 0.6683
_exptl_absorpt_correction_type 'empirical with psi-scans (Siemens, 1996a)'
_exptl_crystal_colour 'Dark green'
_exptl_crystal_density_diffrn 1.495
_exptl_crystal_density_method 'not measured'
_exptl_crystal_description Prism
_exptl_crystal_F_000 748
_exptl_crystal_size_max 0.20
_exptl_crystal_size_mid 0.10
_exptl_crystal_size_min 0.10
_refine_diff_density_max 0.379
_refine_diff_density_min -0.499
_refine_ls_extinction_coef 0.0053(6)
_refine_ls_extinction_method 'SHELXL96 (Sheldrick, 1996)'
_refine_ls_goodness_of_fit_all 1.070
_refine_ls_goodness_of_fit_obs 1.091
_refine_ls_hydrogen_treatment 'H atoms riding'
_refine_ls_matrix_type full
_refine_ls_number_parameters 209
_refine_ls_number_reflns 2347
_refine_ls_number_restraints 0
_refine_ls_restrained_S_all 1.070
_refine_ls_restrained_S_obs 1.091
_refine_ls_R_factor_all 0.0394
_refine_ls_R_factor_gt 0.0367
_refine_ls_shift/esd_max 0.001
_refine_ls_shift/esd_mean 0.000
_refine_ls_structure_factor_coef Fsqd
_refine_ls_weighting_details 'w = 1/[\s^2^(Fo^2^)+(0.0577P)^2^+1.8469P] where P=(Fo^2^+2Fc^2^)/3'
_refine_ls_weighting_scheme calc
_refine_ls_wR_factor_all 0.1051
_refine_ls_wR_factor_obs .1042
_reflns_number_observed 2233
_reflns_number_total 2347
_reflns_observed_criterion >2sigma(I)
_cod_data_source_file sk1101.cif
_cod_data_source_block etmepy
_cod_depositor_comments
;
The following automatic conversions were performed:
'_symmetry_cell_setting' value 'Monoclinic' changed to 'monoclinic'
according to '/home/saulius/struct/CIF-dictionaries/cif_core.dic'
dictionary named 'cif_core.dic' version 2.4.1 from 2010-06-29.

Automatic conversion script
Id: cif_fix_enum 1527 2010-12-29 10:47:43Z saulius 
;
_cod_original_sg_symbol_H-M 'P 21/n'
_cod_original_formula_sum '[Cu (C17 H18 N2 O3)]n'
_cod_database_code 2006537

loop_
_symmetry_equiv_pos_as_xyz
'x, y, z'
'-x+1/2, y+1/2, -z+1/2'
'-x, -y, -z'
'x-1/2, -y-1/2, z-1/2'

loop_
_atom_site_aniso_label
_atom_site_aniso_U_11
_atom_site_aniso_U_22
_atom_site_aniso_U_33
_atom_site_aniso_U_12
_atom_site_aniso_U_13
_atom_site_aniso_U_23
Cu .0261(3) .0422(3) .0322(3) -.00363(16) .00337(18) -.00613(17)
O1 .0339(11) .0630(14) .0360(11) -.0079(10) .0040(9) -.0115(10)
N1 .0291(12) .0322(12) .0368(13) -.0010(9) .0031(10) -.0012(10)
C1 .0440(17) .0360(16) .0332(15) -.0049(13) -.0011(13) .0007(12)
O2 .0315(11) .0490(12) .0414(11) -.0060(9) .0057(9) -.0135(9)
N2 .0318(12) .0435(14) .0306(12) -.0055(11) .0038(9) -.0023(10)
C2 .060(2) .054(2) .0380(17) -.0084(16) .0077(15) -.0079(14)
C3 .077(3) .0495(19) .0328(17) -.0087(18) -.0075(16) -.0024(14)
O3 .0461(12) .0451(12) .0405(12) -.0018(9) .0115(9) -.0111(9)
C4 .062(2) .0441(19) .0441(19) -.0049(16) -.0231(17) .0012(14)
C5 .0410(17) .0435(17) .0514(19) -.0008(14) -.0138(14) .0031(15)
C6 .0373(15) .0295(14) .0368(15) -.0022(12) -.0074(12) .0024(12)
C7 .0288(14) .0320(14) .0468(17) .0005(12) -.0003(13) .0018(13)
C8 .0330(15) .0389(15) .0422(16) -.0005(12) .0093(12) -.0032(13)
C9 .0358(15) .0307(14) .0347(15) .0043(12) .0038(12) -.0001(12)
C10 .0460(18) .0443(18) .0378(16) -.0081(14) .0044(13) -.0012(13)
C11 .061(2) .058(2) .061(2) -.0205(19) .0078(17) .0115(18)
C12 .0411(19) .079(3) .067(2) -.0206(19) .0150(17) .004(2)
C13 .0346(17) .067(2) .0455(18) -.0040(15) .0096(14) -.0033(16)
C14 .0360(16) .0484(18) .0365(16) -.0030(13) .0071(13) -.0003(13)
C15 .065(2) .051(2) .059(2) .0069(17) .0052(17) .0072(17)
C16 .0397(19) .089(3) .081(3) .0060(19) .0167(18) .000(2)
C17 .049(3) .105(4) .183(7) .007(3) -.025(3) -.020(4)

loop_
_atom_site_label
_atom_site_fract_x
_atom_site_fract_y
_atom_site_fract_z
_atom_site_U_iso_or_equiv
_atom_site_thermal_displace_type
_atom_site_calc_flag
_atom_site_refinement_flags
_atom_site_occupancy
_atom_site_disorder_group
_atom_site_type_symbol
Cu .73927(3) .13044(6) .87508(2) .0339(2) Uani d . 1 . Cu
O1 .75717(15) .2368(3) .97857(11) .0448(5) Uani d . 1 . O
N1 .88107(17) .1564(3) .87261(13) .0333(5) Uani d . 1 . N
C1 .8438(2) .2800(4) 1.02550(16) .0391(7) Uani d . 1 . C
O2 .73765(14) -.0326(3) .78087(11) .0409(5) Uani d . 1 . O
N2 .60190(17) .0276(4) .88512(13) .0357(6) Uani d . 1 . N
C2 .8423(3) .3556(5) 1.10022(19) .0511(8) Uani d . 1 . C
H2 .7803 .3764 1.1136 .061 Uiso calc R 1 . H
C3 .9303(3) .3990(5) 1.15361(19) .0561(9) Uani d . 1 . C
H3 .9264 .4473 1.2021 .067 Uiso calc R 1 . H
O3 .83142(16) -.1105(3) .69520(12) .0436(5) Uani d . 1 . O
C4 1.0243(3) .3715(5) 1.1357(2) .0553(9) Uani d . 1 . C
H4 1.0834 .3994 1.1719 .066 Uiso calc R 1 . H
C5 1.0282(2) .3022(5) 1.06353(19) .0488(8) Uani d . 1 . C
H5 1.0912 .2841 1.0513 .059 Uiso calc R 1 . H
C6 .9399(2) .2569(4) 1.00675(16) .0368(7) Uani d . 1 . C
C7 .9530(2) .1971(4) .93127(17) .0371(7) Uani d . 1 . C
H7 1.0190 .1870 .9242 .045 Uiso calc R 1 . H
C8 .9026(2) .1027(4) .79792(17) .0379(7) Uani d . 1 . C
H8A .9663 .0334 .8059 .045 Uiso calc R 1 . H
H8B .9082 .2182 .7678 .045 Uiso calc R 1 . H
C9 .8173(2) -.0254(4) .75400(16) .0343(6) Uani d . 1 . C
C10 .5934(2) -.1484(4) .91478(18) .0434(7) Uani d . 1 . C
C11 .4997(3) -.2110(6) .9261(2) .0609(10) Uani d . 1 . C
H11 .4935 -.3334 .9466 .073 Uiso calc R 1 . H
C12 .4167(3) -.0933(6) .9073(2) .0618(10) Uani d . 1 . C
H12 .3546 -.1352 .9159 .074 Uiso calc R 1 . H
C13 .4247(2) .0879(5) .87573(19) .0490(8) Uani d . 1 . C
C14 .5199(2) .1403(5) .86589(17) .0404(7) Uani d . 1 . C
H14 .5273 .2612 .8446 .048 Uiso calc R 1 . H
C15 .6876(3) -.2676(5) .9366(2) .0594(9) Uani d . 1 . C
H15A .7435 -.1976 .9243 .089 Uiso calc R 1 . H
H15B .6786 -.3871 .9082 .089 Uiso calc R 1 . H
H15C .7011 -.2945 .9913 .089 Uiso calc R 1 . H
C16 .3372(3) .2280(7) .8533(3) .0694(11) Uani d . 1 . C
H16A .3296 .2979 .8994 .083 Uiso calc R 1 . H
H16B .3544 .3219 .8172 .083 Uiso calc R 1 . H
C17 .2378(4) .1389(9) .8171(4) .120(2) Uani d . 1 . C
H17A .1873 .2383 .8051 .179 Uiso calc R 1 . H
H17B .2188 .0481 .8527 .179 Uiso calc R 1 . H
H17C .2434 .0729 .7703 .179 Uiso calc R 1 . H

loop_
_atom_type_symbol
_atom_type_description
_atom_type_scat_dispersion_real
_atom_type_scat_dispersion_imag
_atom_type_scat_source
C C 0.0181 0.0091 'International Tables Vol C Tables 4.2.6.8 and 6.1.1.4'
H H 0.0000 0.0000 'International Tables Vol C Tables 4.2.6.8 and 6.1.1.4'
N N 0.0311 0.0180 'International Tables Vol C Tables 4.2.6.8 and 6.1.1.4'
O O 0.0492 0.0322 'International Tables Vol C Tables 4.2.6.8 and 6.1.1.4'
Cu Cu -1.9646 0.5888 'International Tables Vol C Tables 4.2.6.8 and 6.1.1.4'

loop_
_geom_angle_atom_site_label_1
_geom_angle_atom_site_label_2
_geom_angle_atom_site_label_3
_geom_angle_site_symmetry_3
_geom_angle
_geom_angle_publ_flag
O1 Cu N1 . 93.48(9) y
O1 Cu O2 . 166.68(9) y
N1 Cu O2 . 82.48(9) y
O1 Cu N2 . 89.05(9) y
N1 Cu N2 . 164.38(10) y
O2 Cu N2 . 91.56(8) y
O1 Cu O3 2_656 99.70(9) y
N1 Cu O3 2_656 102.63(9) y
O2 Cu O3 2_656 93.58(8) y
N2 Cu O3 2_656 92.11(9) y
C1 O1 Cu . 126.46(19) ?
C7 N1 C8 . 121.2(2) ?
C7 N1 Cu . 125.7(2) ?
C8 N1 Cu . 112.76(18) ?
O1 C1 C6 . 124.5(3) ?
O1 C1 C2 . 118.6(3) ?
C6 C1 C2 . 117.0(3) ?
C9 O2 Cu . 115.35(17) ?
C10 N2 C14 . 119.4(3) ?
C10 N2 Cu . 120.6(2) ?
C14 N2 Cu . 119.9(2) ?
C3 C2 C1 . 122.0(3) ?
C3 C2 H2 . 119.0(2) ?
C1 C2 H2 . 119.02(19) ?
C2 C3 C4 . 120.9(3) ?
C2 C3 H3 . 119.6(2) ?
C4 C3 H3 . 119.57(18) ?
C9 O3 Cu 2_646 135.05(19) ?
C5 C4 C3 . 118.6(3) ?
C5 C4 H4 . 120.7(2) ?
C3 C4 H4 . 120.71(19) ?
C4 C5 C6 . 122.5(3) ?
C4 C5 H5 . 118.8(2) ?
C6 C5 H5 . 118.8(2) ?
C1 C6 C5 . 119.1(3) ?
C1 C6 C7 . 123.3(2) ?
C5 C6 C7 . 117.6(3) ?
N1 C7 C6 . 125.6(3) ?
N1 C7 H7 . 117.21(17) ?
C6 C7 H7 . 117.21(15) ?
N1 C8 C9 . 109.3(2) ?
N1 C8 H8A . 109.81(15) ?
C9 C8 H8A . 109.81(15) ?
N1 C8 H8B . 109.81(15) ?
C9 C8 H8B . 109.81(15) ?
H8A C8 H8B . 108.3 ?
O3 C9 O2 . 126.0(3) ?
O3 C9 C8 . 117.6(2) ?
O2 C9 C8 . 116.3(2) ?
N2 C10 C11 . 119.7(3) ?
N2 C10 C15 . 117.4(3) ?
C11 C10 C15 . 122.9(3) ?
C12 C11 C10 . 120.3(3) ?
C12 C11 H11 . 119.8(2) ?
C10 C11 H11 . 119.8(2) ?
C11 C12 C13 . 120.3(3) ?
C11 C12 H12 . 119.9(2) ?
C13 C12 H12 . 119.9(2) ?
C14 C13 C12 . 116.3(3) ?
C14 C13 C16 . 119.7(3) ?
C12 C13 C16 . 124.0(3) ?
N2 C14 C13 . 124.0(3) ?
N2 C14 H14 . 117.99(16) ?
C13 C14 H14 . 118.0(2) ?
C10 C15 H15A . 109.47(19) ?
C10 C15 H15B . 109.47(19) ?
H15A C15 H15B . 109.5 ?
C10 C15 H15C . 109.47(19) ?
H15A C15 H15C . 109.5 ?
H15B C15 H15C . 109.5 ?
C17 C16 C13 . 115.5(4) ?
C17 C16 H16A . 108.4(3) ?
C13 C16 H16A . 108.4(2) ?
C17 C16 H16B . 108.4(3) ?
C13 C16 H16B . 108.4(2) ?
H16A C16 H16B . 107.5 ?
C16 C17 H17A . 109.5(3) ?
C16 C17 H17B . 109.5(3) ?
H17A C17 H17B . 109.5 ?
C16 C17 H17C . 109.5(3) ?
H17A C17 H17C . 109.5 ?
H17B C17 H17C . 109.5 ?

loop_
_geom_bond_atom_site_label_1
_geom_bond_atom_site_label_2
_geom_bond_site_symmetry_2
_geom_bond_distance
_geom_bond_publ_flag
Cu O1 . 1.9328(19) y
Cu N1 . 1.936(2) y
Cu O2 . 2.0021(19) y
Cu N2 . 2.031(2) y
Cu O3 2_656 2.268(2) y
O1 C1 . 1.316(3) ?
N1 C7 . 1.290(4) ?
N1 C8 . 1.455(4) ?
C1 C6 . 1.416(4) ?
C1 C2 . 1.420(4) ?
O2 C9 . 1.267(3) ?
N2 C10 . 1.338(4) ?
N2 C14 . 1.338(4) ?
C2 C3 . 1.383(5) ?
C2 H2 . .9300 ?
C3 C4 . 1.386(6) ?
C3 H3 . .9300 ?
O3 C9 . 1.241(3) ?
O3 Cu 2_646 2.268(2) ?
C4 C5 . 1.371(5) ?
C4 H4 . .9300 ?
C5 C6 . 1.420(4) ?
C5 H5 . .9300 ?
C6 C7 . 1.439(4) ?
C7 H7 . .9300 ?
C8 C9 . 1.526(4) ?
C8 H8A . .9700 ?
C8 H8B . .9700 ?
C10 C11 . 1.393(5) ?
C10 C15 . 1.497(5) ?
C11 C12 . 1.368(6) ?
C11 H11 . .9300 ?
C12 C13 . 1.384(5) ?
C12 H12 . .9300 ?
C13 C14 . 1.382(4) ?
C13 C16 . 1.514(5) ?
C14 H14 . .9300 ?
C15 H15A . .9600 ?
C15 H15B . .9600 ?
C15 H15C . .9600 ?
C16 C17 . 1.492(6) ?
C16 H16A . .9700 ?
C16 H16B . .9700 ?
C17 H17A . .9600 ?
C17 H17B . .9600 ?
C17 H17C . .9600 ?

loop_
_geom_torsion_atom_site_label_1
_geom_torsion_atom_site_label_2
_geom_torsion_atom_site_label_3
_geom_torsion_atom_site_label_4
_geom_torsion_site_symmetry_1
_geom_torsion
N1 Cu O1 C1 . -7.1(3)
O2 Cu O1 C1 . 64.7(5)
N2 Cu O1 C1 . 157.4(3)
O3 Cu O1 C1 2_656 -110.6(2)
O1 Cu N1 C7 . 11.2(2)
O2 Cu N1 C7 . -156.1(2)
N2 Cu N1 C7 . -87.8(4)
O3 Cu N1 C7 2_656 111.9(2)
O1 Cu N1 C8 . -175.64(19)
O2 Cu N1 C8 . 17.12(19)
N2 Cu N1 C8 . 85.4(4)
O3 Cu N1 C8 2_656 -74.89(19)
Cu O1 C1 C6 . 0.8(4)
Cu O1 C1 C2 . -179.4(2)
O1 Cu O2 C9 . -83.4(4)
N1 Cu O2 C9 . -10.3(2)
N2 Cu O2 C9 . -175.8(2)
O3 Cu O2 C9 2_656 92.0(2)
O1 Cu N2 C10 . -89.3(2)
N1 Cu N2 C10 . 10.3(5)
O2 Cu N2 C10 . 77.4(2)
O3 Cu N2 C10 2_656 171.0(2)
O1 Cu N2 C14 . 87.1(2)
N1 Cu N2 C14 . -173.3(3)
O2 Cu N2 C14 . -106.2(2)
O3 Cu N2 C14 2_656 -12.6(2)
O1 C1 C2 C3 . 178.1(3)
C6 C1 C2 C3 . -2.1(5)
C1 C2 C3 C4 . 0.5(5)
C2 C3 C4 C5 . 0.7(5)
C3 C4 C5 C6 . -0.3(5)
O1 C1 C6 C5 . -177.7(3)
C2 C1 C6 C5 . 2.4(4)
O1 C1 C6 C7 . 5.1(5)
C2 C1 C6 C7 . -174.8(3)
C4 C5 C6 C1 . -1.3(5)
C4 C5 C6 C7 . 176.0(3)
C8 N1 C7 C6 . 178.2(3)
Cu N1 C7 C6 . -9.1(4)
C1 C6 C7 N1 . -0.6(5)
C5 C6 C7 N1 . -177.8(3)
C7 N1 C8 C9 . 153.1(3)
Cu N1 C8 C9 . -20.5(3)
Cu O3 C9 O2 2_646 -20.3(5)
Cu O3 C9 C8 2_646 160.7(2)
Cu O2 C9 O3 . -178.0(2)
Cu O2 C9 C8 . 1.0(3)
N1 C8 C9 O3 . -168.2(2)
N1 C8 C9 O2 . 12.7(3)
C14 N2 C10 C11 . -0.8(4)
Cu N2 C10 C11 . 175.6(2)
C14 N2 C10 C15 . -179.0(3)
Cu N2 C10 C15 . -2.6(4)
N2 C10 C11 C12 . -0.2(5)
C15 C10 C11 C12 . 177.9(3)
C10 C11 C12 C13 . 1.0(6)
C11 C12 C13 C14 . -0.9(5)
C11 C12 C13 C16 . -179.9(4)
C10 N2 C14 C13 . 1.0(4)
Cu N2 C14 C13 . -175.4(2)
C12 C13 C14 N2 . -0.2(5)
C16 C13 C14 N2 . 178.9(3)
C14 C13 C16 C17 . 142.2(4)
C12 C13 C16 C17 . -38.8(6)
